data_7152990
loop_
_publ_author_name
'Dudkin, Sergii'
'Iaroshenko, Viktor O.'
'Sosnovskikh, Vyacheslav Ya'
'Tolmachev, Andrey A.'
'Villinger, Alexander'
'Langer, Peter'

_publ_section_title
;
 Synthesis and reactivity of 5-polyfluoroalkyl-5-deazaalloxazines.
;
_journal_issue 32
_journal_name_full 'Organic &amp; biomolecular chemistry'
_journal_page_first 5351
_journal_page_last 5361
_journal_paper_doi 10.1039/c3ob26837c
_journal_volume 11
_journal_year 2013
_chemical_formula_moiety 'C15 H14 F3 N3 O3'
_chemical_formula_sum 'C15 H14 F3 N3 O3'
_chemical_formula_weight 341.29
_chemical_name_systematic
;
?
;
_space_group_IT_number 14
_symmetry_cell_setting monoclinic
_symmetry_Int_Tables_number 14
_symmetry_space_group_name_Hall '-P 2ybc'
_symmetry_space_group_name_H-M 'P 1 21/c 1'
_atom_sites_solution_hydrogens geom
_atom_sites_solution_primary direct
_atom_sites_solution_secondary difmap
_audit_creation_method SHELXL-97
_cell_angle_alpha 90.00
_cell_angle_beta 109.1480(10)
_cell_angle_gamma 90.00
_cell_formula_units_Z 4
_cell_length_a 17.9524(3)
_cell_length_b 6.20460(10)
_cell_length_c 14.3442(2)
_cell_measurement_reflns_used 5832
_cell_measurement_temperature 173(2)
_cell_measurement_theta_max 59.928
_cell_measurement_theta_min 5.696
_cell_volume 1509.37(4)
_computing_cell_refinement 'Bruker Apex V7.51A'
_computing_data_collection 'Bruker Apex V7.51A'
_computing_data_reduction 'Bruker SAINT'
_computing_molecular_graphics 'ORTEP-3v2.01 (Farrugia, 1997)'
_computing_publication_material SHELXL-97
_computing_structure_refinement 'SHELXL-97 (Sheldrick, 1997)'
_computing_structure_solution 'SHELXS-97 (Sheldrick, 1997)'
_diffrn_ambient_temperature 173(2)
_diffrn_measured_fraction_theta_full 0.997
_diffrn_measured_fraction_theta_max 0.997
_diffrn_measurement_device_type 'Bruker-Nonius Apex X8-CCD-diffractometer'
_diffrn_measurement_method 'phi and omega scans'
_diffrn_radiation_monochromator graphite
_diffrn_radiation_source 'sealed tube'
_diffrn_radiation_type MoK\a
_diffrn_radiation_wavelength 0.71073
_diffrn_reflns_av_R_equivalents 0.0229
_diffrn_reflns_av_sigmaI/netI 0.0239
_diffrn_reflns_limit_h_max 25
_diffrn_reflns_limit_h_min -25
_diffrn_reflns_limit_k_max 8
_diffrn_reflns_limit_k_min -7
_diffrn_reflns_limit_l_max 19
_diffrn_reflns_limit_l_min -20
_diffrn_reflns_number 17011
_diffrn_reflns_theta_full 29.99
_diffrn_reflns_theta_max 29.99
_diffrn_reflns_theta_min 2.85
_exptl_absorpt_coefficient_mu 0.130
_exptl_absorpt_correction_T_max 0.9794
_exptl_absorpt_correction_T_min 0.9619
_exptl_absorpt_correction_type multi-scan
_exptl_absorpt_process_details '(SADABS; Sheldrick, 2004)'
_exptl_crystal_colour colourless
_exptl_crystal_density_diffrn 1.502
_exptl_crystal_density_method 'not measured'
_exptl_crystal_description block
_exptl_crystal_F_000 704
_exptl_crystal_size_max 0.30
_exptl_crystal_size_mid 0.17
_exptl_crystal_size_min 0.16
_refine_diff_density_max 0.890
_refine_diff_density_min -0.364
_refine_diff_density_rms 0.056
_refine_ls_extinction_method none
_refine_ls_goodness_of_fit_ref 1.036
_refine_ls_hydrogen_treatment mixed
_refine_ls_matrix_type full
_refine_ls_number_parameters 223
_refine_ls_number_reflns 4381
_refine_ls_number_restraints 0
_refine_ls_restrained_S_all 1.036
_refine_ls_R_factor_all 0.0663
_refine_ls_R_factor_gt 0.0510
_refine_ls_shift/su_max 0.000
_refine_ls_shift/su_mean 0.000
_refine_ls_structure_factor_coef Fsqd
_refine_ls_weighting_details 'calc w=1/[\s^2^(Fo^2^)+(0.0626P)^2^+0.9729P] where P=(Fo^2^+2Fc^2^)/3'
_refine_ls_weighting_scheme calc
_refine_ls_wR_factor_gt 0.1278
_refine_ls_wR_factor_ref 0.1387
_reflns_number_gt 3462
_reflns_number_total 4381
_reflns_threshold_expression >2\s(I)
_cod_data_source_file c3ob26837c.txt
_cod_data_source_block av_sd341
_cod_original_sg_symbol_Hall 'P 2ybc'
_cod_original_sg_symbol_H-M 'P 21/c'
_cod_database_code 7152990

loop_
_symmetry_equiv_pos_as_xyz
'x, y, z'
'-x, y+1/2, -z+1/2'
'-x, -y, -z'
'x, -y-1/2, z-1/2'

loop_
_atom_site_label
_atom_site_type_symbol
_atom_site_fract_x
_atom_site_fract_y
_atom_site_fract_z
_atom_site_U_iso_or_equiv
_atom_site_adp_type
_atom_site_occupancy
_atom_site_symmetry_multiplicity
_atom_site_calc_flag
_atom_site_refinement_flags
N1 N 0.09734(7) 0.0124(2) 0.34928(8) 0.0184(2) Uani 1 1 d .
N2 N 0.23186(7) 0.2221(3) 0.18854(9) 0.0278(3) Uani 1 1 d .
N3 N 0.11988(7) 0.0485(2) 0.19769(8) 0.0185(2) Uani 1 1 d .
O1 O 0.33373(6) 0.32844(18) 0.33243(7) 0.0231(2) Uani 1 1 d .
O2 O 0.01155(7) -0.1268(2) 0.20860(8) 0.0299(3) Uani 1 1 d .
O3 O 0.18070(7) 0.1634(2) 0.48971(8) 0.0289(3) Uani 1 1 d .
F1 F 0.22639(8) 0.61957(19) 0.46271(10) 0.0488(3) Uani 1 1 d .
F2 F 0.32935(7) 0.7056(2) 0.42579(11) 0.0536(4) Uani 1 1 d .
F3 F 0.21733(7) 0.67715(17) 0.31189(9) 0.0446(3) Uani 1 1 d .
C1 C 0.07181(8) -0.0272(2) 0.24960(10) 0.0189(3) Uani 1 1 d .
C2 C 0.16328(8) 0.1366(2) 0.39928(10) 0.0183(3) Uani 1 1 d .
C3 C 0.20644(8) 0.2216(2) 0.34092(10) 0.0175(3) Uani 1 1 d .
C4 C 0.27999(8) 0.3505(2) 0.38627(10) 0.0201(3) Uani 1 1 d .
H4 H 0.3065 0.2925 0.4541 0.024 Uiso 1 1 calc R
C5 C 0.30047(9) 0.3623(3) 0.22980(11) 0.0242(3) Uani 1 1 d .
H5 H 0.2846 0.5167 0.2162 0.029 Uiso 1 1 calc R
C9 C 0.36247(9) 0.3047(3) 0.18349(11) 0.0263(3) Uani 1 1 d .
C10 C 0.38383(10) 0.4568(3) 0.12762(13) 0.0333(4) Uani 1 1 d .
H10 H 0.3597 0.5949 0.1186 0.040 Uiso 1 1 calc R
C11 C 0.44042(12) 0.4099(4) 0.08441(15) 0.0414(5) Uani 1 1 d .
H11 H 0.4547 0.5156 0.0454 0.050 Uiso 1 1 calc R
C12 C 0.47625(11) 0.2104(4) 0.09769(15) 0.0442(5) Uani 1 1 d .
H12 H 0.5155 0.1787 0.0685 0.053 Uiso 1 1 calc R
C13 C 0.45440(11) 0.0558(3) 0.15423(16) 0.0424(5) Uani 1 1 d .
H13 H 0.4786 -0.0823 0.1639 0.051 Uiso 1 1 calc R
C14 C 0.39690(10) 0.1047(3) 0.19653(14) 0.0350(4) Uani 1 1 d .
H14 H 0.3814 -0.0008 0.2346 0.042 Uiso 1 1 calc R
C6 C 0.18615(8) 0.1681(2) 0.24284(9) 0.0174(3) Uani 1 1 d .
C7 C 0.04742(10) -0.0746(3) 0.40317(12) 0.0290(3) Uani 1 1 d .
H7A H -0.0058 -0.0142 0.3759 0.043 Uiso 1 1 calc R
H7B H 0.0698 -0.0359 0.4731 0.043 Uiso 1 1 calc R
H7C H 0.0449 -0.2319 0.3966 0.043 Uiso 1 1 calc R
C8 C 0.26328(10) 0.5890(3) 0.39649(13) 0.0302(3) Uani 1 1 d .
C15 C 0.10187(10) -0.0247(3) 0.09560(11) 0.0313(4) Uani 1 1 d .
H15A H 0.0945 0.1006 0.0519 0.047 Uiso 1 1 calc R
H15B H 0.0535 -0.1109 0.0765 0.047 Uiso 1 1 calc R
H15C H 0.1456 -0.1126 0.0901 0.047 Uiso 1 1 calc R
H2 H 0.2116(13) 0.223(4) 0.1197(18) 0.044(6) Uiso 1 1 d .

loop_
_atom_site_aniso_label
_atom_site_aniso_U_11
_atom_site_aniso_U_22
_atom_site_aniso_U_33
_atom_site_aniso_U_23
_atom_site_aniso_U_13
_atom_site_aniso_U_12
N1 0.0214(5) 0.0212(6) 0.0153(5) 0.0020(4) 0.0095(4) -0.0005(4)
N2 0.0205(6) 0.0513(9) 0.0107(5) 0.0012(5) 0.0039(4) -0.0116(6)
N3 0.0188(5) 0.0250(6) 0.0115(5) -0.0017(4) 0.0048(4) -0.0036(4)
O1 0.0163(4) 0.0339(6) 0.0179(5) -0.0039(4) 0.0039(4) -0.0004(4)
O2 0.0279(6) 0.0366(6) 0.0261(6) -0.0052(5) 0.0103(5) -0.0137(5)
O3 0.0349(6) 0.0402(7) 0.0130(5) -0.0036(4) 0.0097(4) -0.0031(5)
F1 0.0676(8) 0.0377(6) 0.0580(8) -0.0158(5) 0.0436(7) -0.0032(6)
F2 0.0505(7) 0.0401(7) 0.0749(9) -0.0280(6) 0.0268(7) -0.0246(5)
F3 0.0561(7) 0.0274(5) 0.0525(7) 0.0062(5) 0.0210(6) 0.0142(5)
C1 0.0208(6) 0.0194(6) 0.0178(6) -0.0001(5) 0.0079(5) -0.0008(5)
C2 0.0222(6) 0.0196(6) 0.0137(6) 0.0002(5) 0.0066(5) 0.0035(5)
C3 0.0188(6) 0.0199(6) 0.0130(6) -0.0004(5) 0.0039(5) -0.0005(5)
C4 0.0196(6) 0.0246(7) 0.0149(6) -0.0032(5) 0.0042(5) -0.0010(5)
C5 0.0216(6) 0.0296(8) 0.0221(7) 0.0038(6) 0.0080(5) 0.0003(6)
C9 0.0194(6) 0.0384(9) 0.0212(7) -0.0037(6) 0.0067(5) -0.0053(6)
C10 0.0314(8) 0.0385(9) 0.0334(9) -0.0014(7) 0.0152(7) -0.0003(7)
C11 0.0423(10) 0.0527(12) 0.0391(10) 0.0020(9) 0.0268(8) -0.0080(9)
C12 0.0259(8) 0.0686(14) 0.0435(10) -0.0189(10) 0.0189(8) -0.0032(9)
C13 0.0320(9) 0.0415(10) 0.0469(11) -0.0098(9) 0.0036(8) 0.0079(8)
C14 0.0314(8) 0.0387(9) 0.0335(9) 0.0015(7) 0.0088(7) -0.0048(7)
C6 0.0164(6) 0.0225(6) 0.0124(6) 0.0022(5) 0.0036(5) -0.0003(5)
C7 0.0342(8) 0.0352(9) 0.0238(7) 0.0031(6) 0.0180(6) -0.0067(7)
C8 0.0331(8) 0.0269(8) 0.0346(9) -0.0091(7) 0.0163(7) -0.0057(6)
C15 0.0295(7) 0.0506(10) 0.0140(6) -0.0097(7) 0.0075(6) -0.0144(7)

loop_
_atom_type_symbol
_atom_type_description
_atom_type_scat_dispersion_real
_atom_type_scat_dispersion_imag
_atom_type_scat_source
C C 0.0033 0.0016 'International Tables Vol C Tables 4.2.6.8 and 6.1.1.4'
H H 0.0000 0.0000 'International Tables Vol C Tables 4.2.6.8 and 6.1.1.4'
N N 0.0061 0.0033 'International Tables Vol C Tables 4.2.6.8 and 6.1.1.4'
O O 0.0106 0.0060 'International Tables Vol C Tables 4.2.6.8 and 6.1.1.4'
F F 0.0171 0.0103 'International Tables Vol C Tables 4.2.6.8 and 6.1.1.4'

loop_
_geom_angle_atom_site_label_1
_geom_angle_atom_site_label_2
_geom_angle_atom_site_label_3
_geom_angle
C1 N1 C2 124.78(11)
C1 N1 C7 115.50(12)
C2 N1 C7 119.61(12)
C6 N2 C5 120.36(12)
C6 N2 H2 120.9(14)
C5 N2 H2 114.0(14)
C6 N3 C1 121.57(11)
C6 N3 C15 120.85(11)
C1 N3 C15 117.24(12)
C5 O1 C4 114.87(11)
O2 C1 N1 122.30(12)
O2 C1 N3 121.41(13)
N1 C1 N3 116.27(12)
O3 C2 N1 119.39(12)
O3 C2 C3 124.65(13)
N1 C2 C3 115.95(11)
C6 C3 C2 120.19(12)
C6 C3 C4 118.29(12)
C2 C3 C4 121.17(12)
O1 C4 C3 111.73(11)
O1 C4 C8 109.52(12)
C3 C4 C8 112.73(12)
O1 C4 H4 107.5
C3 C4 H4 107.5
C8 C4 H4 107.5
O1 C5 N2 110.19(12)
O1 C5 C9 107.59(12)
N2 C5 C9 108.92(13)
O1 C5 H5 110.0
N2 C5 H5 110.0
C9 C5 H5 110.0
C14 C9 C10 120.16(15)
C14 C9 C5 121.12(15)
C10 C9 C5 118.73(16)
C9 C10 C11 120.27(18)
C9 C10 H10 119.9
C11 C10 H10 119.9
C12 C11 C10 120.31(18)
C12 C11 H11 119.8
C10 C11 H11 119.8
C11 C12 C13 119.40(16)
C11 C12 H12 120.3
C13 C12 H12 120.3
C14 C13 C12 119.63(19)
C14 C13 H13 120.2
C12 C13 H13 120.2
C9 C14 C13 120.22(17)
C9 C14 H14 119.9
C13 C14 H14 119.9
N2 C6 N3 117.43(12)
N2 C6 C3 121.70(12)
N3 C6 C3 120.81(12)
N1 C7 H7A 109.5
N1 C7 H7B 109.5
H7A C7 H7B 109.5
N1 C7 H7C 109.5
H7A C7 H7C 109.5
H7B C7 H7C 109.5
F2 C8 F1 107.20(14)
F2 C8 F3 106.48(15)
F1 C8 F3 106.51(14)
F2 C8 C4 111.94(14)
F1 C8 C4 111.36(14)
F3 C8 C4 112.99(13)
N3 C15 H15A 109.5
N3 C15 H15B 109.5
H15A C15 H15B 109.5
N3 C15 H15C 109.5
H15A C15 H15C 109.5
H15B C15 H15C 109.5

loop_
_geom_bond_atom_site_label_1
_geom_bond_atom_site_label_2
_geom_bond_distance
N1 C1 1.3729(17)
N1 C2 1.3973(18)
N1 C7 1.4652(17)
N2 C6 1.3459(17)
N2 C5 1.465(2)
N2 H2 0.93(2)
N3 C6 1.3711(17)
N3 C1 1.3934(17)
N3 C15 1.4643(18)
O1 C5 1.4111(18)
O1 C4 1.4263(17)
O2 C1 1.2168(18)
O3 C2 1.2418(16)
F1 C8 1.3377(19)
F2 C8 1.334(2)
F3 C8 1.340(2)
C2 C3 1.4160(18)
C3 C6 1.3733(18)
C3 C4 1.4976(19)
C4 C8 1.527(2)
C4 H4 1.0000
C5 C9 1.514(2)
C5 H5 1.0000
C9 C14 1.372(3)
C9 C10 1.372(2)
C10 C11 1.384(2)
C10 H10 0.9500
C11 C12 1.379(3)
C11 H11 0.9500
C12 C13 1.393(3)
C12 H12 0.9500
C13 C14 1.392(3)
C13 H13 0.9500
C14 H14 0.9500
C7 H7A 0.9800
C7 H7B 0.9800
C7 H7C 0.9800
C15 H15A 0.9800
C15 H15B 0.9800
C15 H15C 0.9800

loop_
_geom_torsion_atom_site_label_1
_geom_torsion_atom_site_label_2
_geom_torsion_atom_site_label_3
_geom_torsion_atom_site_label_4
_geom_torsion
C2 N1 C1 O2 -175.94(14)
C7 N1 C1 O2 0.4(2)
C2 N1 C1 N3 5.6(2)
C7 N1 C1 N3 -178.03(13)
C6 N3 C1 O2 177.38(14)
C15 N3 C1 O2 -9.2(2)
C6 N3 C1 N1 -4.2(2)
C15 N3 C1 N1 169.19(13)
C1 N1 C2 O3 179.42(13)
C7 N1 C2 O3 3.2(2)
C1 N1 C2 C3 -1.3(2)
C7 N1 C2 C3 -177.53(13)
O3 C2 C3 C6 174.59(14)
N1 C2 C3 C6 -4.62(19)
O3 C2 C3 C4 1.5(2)
N1 C2 C3 C4 -177.72(12)
C5 O1 C4 C3 50.11(16)
C5 O1 C4 C8 -75.52(15)
C6 C3 C4 O1 -22.82(18)
C2 C3 C4 O1 150.41(13)
C6 C3 C4 C8 101.02(15)
C2 C3 C4 C8 -85.75(17)
C4 O1 C5 N2 -54.23(17)
C4 O1 C5 C9 -172.84(12)
C6 N2 C5 O1 32.2(2)
C6 N2 C5 C9 149.98(14)
O1 C5 C9 C14 56.48(19)
N2 C5 C9 C14 -62.95(19)
O1 C5 C9 C10 -123.64(16)
N2 C5 C9 C10 116.94(16)
C14 C9 C10 C11 -0.3(3)
C5 C9 C10 C11 179.85(16)
C9 C10 C11 C12 -0.5(3)
C10 C11 C12 C13 0.6(3)
C11 C12 C13 C14 -0.1(3)
C10 C9 C14 C13 0.8(3)
C5 C9 C14 C13 -179.30(16)
C12 C13 C14 C9 -0.7(3)
C5 N2 C6 N3 175.68(13)
C5 N2 C6 C3 -7.2(2)
C1 N3 C6 N2 175.67(13)
C15 N3 C6 N2 2.5(2)
C1 N3 C6 C3 -1.5(2)
C15 N3 C6 C3 -174.62(14)
C2 C3 C6 N2 -170.99(14)
C4 C3 C6 N2 2.3(2)
C2 C3 C6 N3 6.1(2)
C4 C3 C6 N3 179.35(13)
O1 C4 C8 F2 -47.41(18)
C3 C4 C8 F2 -172.47(13)
O1 C4 C8 F1 -167.40(13)
C3 C4 C8 F1 67.55(17)
O1 C4 C8 F3 72.78(16)
C3 C4 C8 F3 -52.27(17)
